data_4508606
loop_
_publ_author_name
'Tom\'as-Mendivil, Eder'
'Toullec, Patrick Y.'
'Borge, Javier'
'Conejero, Salvador'
'Michelet, V\'eronique'
'Cadierno, Victorio'

_publ_section_title
;
 Water-Soluble Gold(I) and Gold(III) Complexes with
 SulfonatedN-Heterocyclic Carbene Ligands: Synthesis, Characterization,
 and Application in the Catalytic Cycloisomerization of \g-Alkynoic Acids
 into Enol-Lactones
;
_journal_issue 12
_journal_name_full 'ACS Catalysis'
_journal_page_first 3086
_journal_paper_doi 10.1021/cs4009144
_journal_volume 3
_journal_year 2013
_chemical_compound_source synthesis
_chemical_formula_moiety 'C13 H17 Au Cl N3 O3 S, 2(H2 O)'
_chemical_formula_sum 'C13 H21 Au Cl N3 O5 S'
_chemical_formula_weight 563.80
_chemical_name_systematic
;
 ?
;
_space_group_IT_number 15
_symmetry_cell_setting monoclinic
_symmetry_space_group_name_Hall '-C 2yc'
_symmetry_space_group_name_H-M 'C 1 2/c 1'
_atom_sites_solution_hydrogens geom
_atom_sites_solution_primary direct
_atom_sites_solution_secondary difmap
_audit_creation_method
;
CrysAlisPro, Oxford Diffraction Ltd.,
Version 1.171.35.19 (release 27-10-2011 CrysAlis171 .NET)
(compiled Oct 27 2011,15:02:11)
;
_cell_angle_alpha 90.00
_cell_angle_beta 95.337(4)
_cell_angle_gamma 90.00
_cell_formula_units_Z 8
_cell_length_a 28.7265(10)
_cell_length_b 8.8069(3)
_cell_length_c 14.8574(6)
_cell_measurement_reflns_used 5366
_cell_measurement_temperature 115(50)
_cell_measurement_theta_max 74.2780
_cell_measurement_theta_min 2.9848
_cell_volume 3742.5(2)
_computing_cell_refinement
;
CrysAlisPro, Agilent Technologies,
Version 1.171.35.19 (release 27-10-2011 CrysAlis171 .NET)
(compiled Oct 27 2011,15:02:11)
;
_computing_data_collection
;
CrysAlisPro, Agilent Technologies,
Version 1.171.35.19 (release 27-10-2011 CrysAlis171 .NET)
(compiled Oct 27 2011,15:02:11)
;
_computing_data_reduction
;
CrysAlisPro, Agilent Technologies,
Version 1.171.35.19 (release 27-10-2011 CrysAlis171 .NET)
(compiled Oct 27 2011,15:02:11)
;
_computing_molecular_graphics 'Ortep-3 for Windows (Farrugia, 2008)'
_computing_publication_material 'WinGX publication routines (Farrugia, 1999)'
_computing_structure_refinement 'SHELXL-97 (Sheldrick, 1997)'
_computing_structure_solution 'SIR-92 (Altomare, 1994)'
_diffrn_ambient_temperature 115(50)
_diffrn_measured_fraction_theta_full 0.978
_diffrn_measured_fraction_theta_max 0.978
_diffrn_measurement_device_type 'Xcalibur, Onyx, Nova'
_diffrn_measurement_method '\w scans'
_diffrn_radiation_monochromator mirror
_diffrn_radiation_source 'Nova (Cu) X-ray Source'
_diffrn_radiation_type CuK\a
_diffrn_radiation_wavelength 1.54184
_diffrn_reflns_av_R_equivalents 0.0449
_diffrn_reflns_av_sigmaI/netI 0.0348
_diffrn_reflns_limit_h_max 35
_diffrn_reflns_limit_h_min -26
_diffrn_reflns_limit_k_max 10
_diffrn_reflns_limit_k_min -10
_diffrn_reflns_limit_l_max 17
_diffrn_reflns_limit_l_min -18
_diffrn_reflns_number 13296
_diffrn_reflns_theta_full 74.45
_diffrn_reflns_theta_max 74.45
_diffrn_reflns_theta_min 3.09
_exptl_absorpt_coefficient_mu 17.385
_exptl_absorpt_correction_T_max 1.00000
_exptl_absorpt_correction_T_min 0.38930
_exptl_absorpt_correction_type multi-scan
_exptl_absorpt_process_details
;
CrysAlisPro, Agilent Technologies,
Version 1.171.35.19 (release 27-10-2011 CrysAlis171 .NET)
(compiled Oct 27 2011,15:02:11)
Empirical absorption correction using spherical harmonics,
 implemented in SCALE3 ABSPACK scaling algorithm.
;
_exptl_crystal_colour colorless
_exptl_crystal_density_diffrn 2.001
_exptl_crystal_density_method 'not measured'
_exptl_crystal_description prism
_exptl_crystal_F_000 2176
_exptl_crystal_size_max 0.1015
_exptl_crystal_size_mid 0.0886
_exptl_crystal_size_min 0.0566
_refine_diff_density_max 0.652
_refine_diff_density_min -1.177
_refine_diff_density_rms 0.140
_refine_ls_extinction_method none
_refine_ls_goodness_of_fit_ref 1.095
_refine_ls_hydrogen_treatment mixed
_refine_ls_matrix_type full
_refine_ls_number_parameters 245
_refine_ls_number_reflns 3746
_refine_ls_number_restraints 4
_refine_ls_restrained_S_all 1.094
_refine_ls_R_factor_all 0.0352
_refine_ls_R_factor_gt 0.0287
_refine_ls_shift/su_max 0.002
_refine_ls_shift/su_mean 0.000
_refine_ls_structure_factor_coef Fsqd
_refine_ls_weighting_details 'calc w=1/[\s^2^(Fo^2^)+(0.0297P)^2^+17.6827P] where P=(Fo^2^+2Fc^2^)/3'
_refine_ls_weighting_scheme calc
_refine_ls_wR_factor_gt 0.0704
_refine_ls_wR_factor_ref 0.0745
_reflns_number_gt 3285
_reflns_number_total 3746
_reflns_threshold_expression >2sigma(I)
_cod_data_source_file cs4009144_si_001.cif
_cod_data_source_block 4c
_cod_database_code 4508606

loop_
_symmetry_equiv_pos_as_xyz
'x, y, z'
'-x, y, -z+1/2'
'x+1/2, y+1/2, z'
'-x+1/2, y+1/2, -z+1/2'
'-x, -y, -z'
'x, -y, z-1/2'
'-x+1/2, -y+1/2, -z'
'x+1/2, -y+1/2, z-1/2'

loop_
_atom_site_label
_atom_site_type_symbol
_atom_site_fract_x
_atom_site_fract_y
_atom_site_fract_z
_atom_site_U_iso_or_equiv
_atom_site_adp_type
_atom_site_occupancy
_atom_site_symmetry_multiplicity
_atom_site_calc_flag
_atom_site_refinement_flags
Au1 Au 0.544523(7) 0.04538(2) 0.834664(14) 0.02803(8) Uani 1 1 d .
S1 S 0.67086(4) -0.43487(14) 1.03265(8) 0.0271(2) Uani 1 1 d .
Cl1 Cl 0.52777(6) 0.26741(16) 0.90447(10) 0.0442(3) Uani 1 1 d .
O3 O 0.65304(13) -0.4687(4) 1.1189(2) 0.0347(8) Uani 1 1 d .
O1 O 0.70111(13) -0.5536(5) 1.0035(3) 0.0366(9) Uani 1 1 d .
O2 O 0.69163(14) -0.2842(5) 1.0310(3) 0.0387(9) Uani 1 1 d .
O5 O 0.73957(14) 0.0450(5) 0.6212(3) 0.0390(9) Uani 1 1 d D
N1 N 0.55110(14) -0.2911(5) 0.8161(3) 0.0273(9) Uani 1 1 d .
O4 O 0.68694(16) -0.3664(5) 0.7645(3) 0.0477(11) Uani 1 1 d D
C7 C 0.58105(19) -0.0668(7) 0.6304(4) 0.0349(12) Uani 1 1 d .
H7B H 0.5666 0.0288 0.6444 0.042 Uiso 1 1 calc R
H7A H 0.5690 -0.0966 0.5699 0.042 Uiso 1 1 calc R
C1 C 0.55641(17) -0.1544(6) 0.7789(3) 0.0280(10) Uani 1 1 d .
N3 N 0.67535(16) -0.0722(5) 0.7843(3) 0.0314(10) Uani 1 1 d .
N2 N 0.56886(14) -0.1828(5) 0.6950(3) 0.0287(9) Uani 1 1 d .
C12 C 0.6919(2) 0.1246(7) 0.8895(4) 0.0438(14) Uani 1 1 d .
H12 H 0.7046 0.1583 0.9458 0.053 Uiso 1 1 calc R
C13 C 0.6942(2) -0.0263(7) 0.8660(4) 0.0420(14) Uani 1 1 d .
H13 H 0.7087 -0.0960 0.9064 0.050 Uiso 1 1 calc R
C5 C 0.58562(18) -0.3101(6) 0.9744(3) 0.0293(11) Uani 1 1 d .
H5A H 0.5999 -0.2107 0.9712 0.035 Uiso 1 1 calc R
H5B H 0.5776 -0.3249 1.0358 0.035 Uiso 1 1 calc R
C4 C 0.54107(18) -0.3147(6) 0.9102(3) 0.0310(11) Uani 1 1 d .
H4A H 0.5259 -0.4123 0.9154 0.037 Uiso 1 1 calc R
H4B H 0.5198 -0.2365 0.9271 0.037 Uiso 1 1 calc R
C9 C 0.65405(18) 0.0223(6) 0.7222(4) 0.0313(11) Uani 1 1 d .
C6 C 0.62079(18) -0.4306(6) 0.9526(3) 0.0305(11) Uani 1 1 d .
H6A H 0.6307 -0.4109 0.8930 0.037 Uiso 1 1 calc R
H6B H 0.6058 -0.5293 0.9511 0.037 Uiso 1 1 calc R
C11 C 0.6701(2) 0.2251(7) 0.8271(4) 0.0390(13) Uani 1 1 d .
H11 H 0.6682 0.3276 0.8414 0.047 Uiso 1 1 calc R
C10 C 0.6514(2) 0.1730(7) 0.7438(4) 0.0372(12) Uani 1 1 d .
H10 H 0.6369 0.2407 0.7021 0.045 Uiso 1 1 calc R
C8 C 0.63445(18) -0.0452(7) 0.6336(3) 0.0332(12) Uani 1 1 d .
H8A H 0.6492 -0.1426 0.6251 0.040 Uiso 1 1 calc R
H8B H 0.6416 0.0211 0.5846 0.040 Uiso 1 1 calc R
C2 C 0.57065(18) -0.3381(7) 0.6798(4) 0.0321(11) Uani 1 1 d .
C3 C 0.55932(19) -0.4064(6) 0.7558(4) 0.0325(11) Uani 1 1 d .
H2 H 0.579(2) -0.373(7) 0.625(4) 0.041(17) Uiso 1 1 d .
H3 H 0.552(3) -0.507(8) 0.775(5) 0.05(2) Uiso 1 1 d .
H15A H 0.758(2) 0.011(8) 0.572(4) 0.07(2) Uiso 1 1 d D
H15B H 0.725(3) 0.139(6) 0.595(6) 0.08(3) Uiso 1 1 d D
H1 H 0.681(2) -0.178(8) 0.773(5) 0.050(19) Uiso 1 1 d .
H14B H 0.680(3) -0.438(7) 0.714(4) 0.07(2) Uiso 1 1 d D
H14A H 0.7171(16) -0.401(9) 0.795(5) 0.08(3) Uiso 1 1 d D

loop_
_atom_site_aniso_label
_atom_site_aniso_U_11
_atom_site_aniso_U_22
_atom_site_aniso_U_33
_atom_site_aniso_U_23
_atom_site_aniso_U_13
_atom_site_aniso_U_12
Au1 0.02860(12) 0.02890(12) 0.02676(12) -0.00156(8) 0.00348(8) -0.00162(8)
S1 0.0258(6) 0.0307(6) 0.0241(6) 0.0026(4) -0.0012(4) -0.0025(5)
Cl1 0.0602(9) 0.0303(7) 0.0443(8) -0.0068(6) 0.0169(7) -0.0026(6)
O3 0.035(2) 0.043(2) 0.0251(18) 0.0094(16) 0.0007(15) -0.0011(17)
O1 0.0307(19) 0.042(2) 0.037(2) -0.0009(17) -0.0008(16) 0.0070(17)
O2 0.036(2) 0.039(2) 0.039(2) 0.0051(17) -0.0038(17) -0.0113(17)
O5 0.031(2) 0.049(2) 0.037(2) 0.0082(18) 0.0033(16) 0.0020(18)
N1 0.025(2) 0.034(2) 0.023(2) -0.0048(17) 0.0006(16) -0.0003(17)
O4 0.055(3) 0.042(2) 0.043(2) -0.012(2) -0.014(2) 0.008(2)
C7 0.025(3) 0.047(3) 0.031(3) 0.005(2) -0.003(2) -0.002(2)
C1 0.027(2) 0.029(2) 0.028(2) 0.001(2) 0.0002(19) -0.005(2)
N3 0.034(2) 0.031(2) 0.028(2) 0.0002(18) -0.0010(18) -0.0020(19)
N2 0.024(2) 0.036(2) 0.025(2) -0.0014(17) -0.0014(16) 0.0048(18)
C12 0.050(4) 0.047(4) 0.032(3) -0.004(3) -0.005(3) -0.003(3)
C13 0.046(3) 0.043(3) 0.035(3) -0.001(2) -0.010(3) 0.006(3)
C5 0.029(3) 0.036(3) 0.023(2) -0.003(2) -0.0008(19) 0.006(2)
C4 0.030(3) 0.039(3) 0.024(2) 0.005(2) 0.003(2) -0.001(2)
C9 0.027(3) 0.040(3) 0.027(3) 0.004(2) 0.003(2) -0.007(2)
C6 0.028(3) 0.037(3) 0.025(2) 0.000(2) -0.004(2) 0.004(2)
C11 0.040(3) 0.030(3) 0.047(3) -0.002(2) 0.003(3) 0.001(2)
C10 0.035(3) 0.039(3) 0.038(3) 0.006(2) 0.000(2) 0.002(2)
C8 0.028(3) 0.047(3) 0.025(2) 0.003(2) 0.001(2) -0.003(2)
C2 0.027(3) 0.038(3) 0.030(3) -0.008(2) 0.000(2) 0.006(2)
C3 0.028(3) 0.033(3) 0.036(3) -0.008(2) -0.002(2) 0.001(2)

loop_
_atom_type_symbol
_atom_type_description
_atom_type_scat_dispersion_real
_atom_type_scat_dispersion_imag
_atom_type_scat_source
C C 0.0181 0.0091 'International Tables Vol C Tables 4.2.6.8 and 6.1.1.4'
H H 0.0000 0.0000 'International Tables Vol C Tables 4.2.6.8 and 6.1.1.4'
N N 0.0311 0.0180 'International Tables Vol C Tables 4.2.6.8 and 6.1.1.4'
O O 0.0492 0.0322 'International Tables Vol C Tables 4.2.6.8 and 6.1.1.4'
S S 0.3331 0.5567 'International Tables Vol C Tables 4.2.6.8 and 6.1.1.4'
Cl Cl 0.3639 0.7018 'International Tables Vol C Tables 4.2.6.8 and 6.1.1.4'
Au Au -4.4197 7.2980 'International Tables Vol C Tables 4.2.6.8 and 6.1.1.4'

loop_
_geom_angle_atom_site_label_1
_geom_angle_atom_site_label_2
_geom_angle_atom_site_label_3
_geom_angle
C1 Au1 Cl1 176.37(15)
O1 S1 O3 112.7(2)
O1 S1 O2 113.2(2)
O3 S1 O2 112.3(2)
O1 S1 C6 106.5(2)
O3 S1 C6 105.3(2)
O2 S1 C6 106.0(2)
C1 N1 C3 111.0(4)
C1 N1 C4 124.1(4)
C3 N1 C4 124.8(5)
N2 C7 C8 111.3(4)
N1 C1 N2 105.3(4)
N1 C1 Au1 126.4(4)
N2 C1 Au1 128.2(4)
C13 N3 C9 123.5(5)
C1 N2 C2 110.4(4)
C1 N2 C7 125.0(5)
C2 N2 C7 124.5(5)
C13 C12 C11 118.4(5)
N3 C13 C12 119.6(5)
C6 C5 C4 112.5(4)
N1 C4 C5 111.4(4)
N3 C9 C10 118.0(5)
N3 C9 C8 117.7(5)
C10 C9 C8 124.3(5)
C5 C6 S1 112.6(4)
C10 C11 C12 120.0(6)
C9 C10 C11 120.4(5)
C9 C8 C7 111.5(4)
C3 C2 N2 106.8(5)
C2 C3 N1 106.5(5)

loop_
_geom_bond_atom_site_label_1
_geom_bond_atom_site_label_2
_geom_bond_distance
Au1 C1 1.988(5)
Au1 Cl1 2.2856(14)
S1 O1 1.451(4)
S1 O3 1.454(4)
S1 O2 1.456(4)
S1 C6 1.780(5)
N1 C1 1.339(7)
N1 C3 1.389(7)
N1 C4 1.467(6)
C7 N2 1.466(7)
C7 C8 1.542(7)
C1 N2 1.352(6)
N3 C13 1.344(7)
N3 C9 1.347(7)
N2 C2 1.387(7)
C12 C13 1.377(9)
C12 C11 1.387(8)
C5 C6 1.521(7)
C5 C4 1.524(7)
C9 C10 1.369(8)
C9 C8 1.505(7)
C11 C10 1.382(8)
C2 C3 1.346(8)
